data_2204045
loop_
_publ_author_name
'Silvia Russi'
'Leopoldo Suescun'
'Mirta Mischne'
'Alvaro W. Mombr\'u'

_publ_section_title
;
 7-Hydroxy-2,2,7-trimethylperhydronaphthalene-1,5-dione
;
_journal_issue 8
_journal_name_full 'Acta Crystallographica Section E'
_journal_page_first o1444
_journal_page_last o1446
_journal_paper_doi 10.1107/S1600536804017313
_journal_volume 60
_journal_year 2004
_chemical_formula_iupac 'C13 H20 O3'
_chemical_formula_moiety 'C13 H20 O3'
_chemical_formula_sum 'C13 H20 O3'
_chemical_formula_weight 224.29
_chemical_name_systematic
;
7-Hydroxy-2,2,7-trimethylperhydronaphthalene-1,5-dione
;
_space_group_IT_number 2
_symmetry_cell_setting triclinic
_symmetry_space_group_name_Hall '-P 1'
_symmetry_space_group_name_H-M 'P -1'
_atom_sites_solution_hydrogens geom
_atom_sites_solution_primary direct
_atom_sites_solution_secondary difmap
_audit_creation_method SHELXL-97
_cell_angle_alpha 109.289(14)
_cell_angle_beta 102.766(15)
_cell_angle_gamma 92.771(19)
_cell_formula_units_Z 2
_cell_length_a 6.0562(13)
_cell_length_b 9.827(2)
_cell_length_c 11.1075(16)
_cell_measurement_reflns_used 25
_cell_measurement_temperature 293(2)
_cell_measurement_theta_max 47.52
_cell_measurement_theta_min 35.00
_cell_volume 603.2(2)
_computing_cell_refinement 'MSC/AFC Diffractometer Control Software'
_computing_data_collection
;
(MSC/AFC Diffractometer Control Software;
Molecular Structure Corporation, 1993)
;
_computing_data_reduction 'MSC/AFC Diffractometer Control Software'
_computing_molecular_graphics 'ZORTEP (Zsolnai & Pritzkow, 1995)'
_computing_publication_material 'PLATON (Spek, 2003) and CSD (Allen, 2002)'
_computing_structure_refinement 'SHELXL97 (Sheldrick, 1997)'
_computing_structure_solution 'SHELXS97 (Sheldrick, 1990)'
_diffrn_ambient_temperature 293(2)
_diffrn_measured_fraction_theta_full 1.000
_diffrn_measured_fraction_theta_max 1.000
_diffrn_measurement_device_type 'Rigaku AFC-7S'
_diffrn_measurement_method \q/2\q
_diffrn_radiation_monochromator graphite
_diffrn_radiation_source 'fine-focus sealed tube'
_diffrn_radiation_type MoK\a
_diffrn_radiation_wavelength 0.71069
_diffrn_reflns_av_R_equivalents 0.0295
_diffrn_reflns_av_sigmaI/netI 0.0346
_diffrn_reflns_limit_h_max 7
_diffrn_reflns_limit_h_min -7
_diffrn_reflns_limit_k_max 12
_diffrn_reflns_limit_k_min -2
_diffrn_reflns_limit_l_max 14
_diffrn_reflns_limit_l_min -14
_diffrn_reflns_number 3565
_diffrn_reflns_theta_full 27.50
_diffrn_reflns_theta_max 27.50
_diffrn_reflns_theta_min 2.01
_diffrn_standards_decay_% 2.5
_diffrn_standards_interval_count 150
_diffrn_standards_number 3
_exptl_absorpt_coefficient_mu 0.086
_exptl_absorpt_correction_T_max 0.9910
_exptl_absorpt_correction_T_min 0.9647
_exptl_absorpt_correction_type psi-scan
_exptl_absorpt_process_details
;
(MSC/AFC Diffractometer Control Software;
Molecular Structure Corporation, 1993)
;
_exptl_crystal_colour colourless
_exptl_crystal_density_diffrn 1.235
_exptl_crystal_density_method 'not measured'
_exptl_crystal_description needle
_exptl_crystal_F_000 244
_exptl_crystal_size_max 0.30
_exptl_crystal_size_mid 0.15
_exptl_crystal_size_min 0.10
_refine_diff_density_max 0.387
_refine_diff_density_min -0.200
_refine_ls_extinction_coef 0.055(11)
_refine_ls_extinction_expression Fc^*^=kFc[1+0.001xFc^2^\l^3^/sin(2\q)]^-1/4^
_refine_ls_extinction_method SHELXL97
_refine_ls_goodness_of_fit_ref 1.041
_refine_ls_hydrogen_treatment constr
_refine_ls_matrix_type full
_refine_ls_number_parameters 149
_refine_ls_number_reflns 2768
_refine_ls_number_restraints 0
_refine_ls_restrained_S_all 1.041
_refine_ls_R_factor_all 0.0729
_refine_ls_R_factor_gt 0.0514
_refine_ls_shift/su_max 0.000
_refine_ls_shift/su_mean 0.000
_refine_ls_structure_factor_coef Fsqd
_refine_ls_weighting_details 'calc w = 1/[\s^2^(Fo^2^)+(0.0851P)^2^+0.1359P] where P = (Fo^2^+2Fc^2^)/3'
_refine_ls_weighting_scheme calc
_refine_ls_wR_factor_gt 0.1481
_refine_ls_wR_factor_ref 0.1668
_reflns_number_gt 1951
_reflns_number_total 2768
_reflns_threshold_expression I>2\s(I)
_cod_data_source_file hg6072.cif
_cod_data_source_block I
_cod_database_code 2204045
_cod_database_fobs_code 2204045

loop_
_symmetry_equiv_pos_as_xyz
'x, y, z'
'-x, -y, -z'

loop_
_atom_site_label
_atom_site_fract_x
_atom_site_fract_y
_atom_site_fract_z
_atom_site_U_iso_or_equiv
_atom_site_adp_type
_atom_site_calc_flag
_atom_site_refinement_flags
_atom_site_occupancy
_atom_site_type_symbol
C1 0.2727(3) 0.57127(16) 0.84623(15) 0.0386(4) Uani d . 1 C
C8 0.1039(3) 0.32632(16) 0.83823(16) 0.0402(4) Uani d . 1 C
H8A -0.0220 0.3697 0.8702 0.048 Uiso calc R 1 H
H8B 0.2246 0.3314 0.9140 0.048 Uiso calc R 1 H
C4' 0.3906(3) 0.34550(15) 0.70635(14) 0.0352(3) Uani d . 1 C
H4' 0.5150 0.3486 0.7809 0.042 Uiso calc R 1 H
C8' 0.1918(3) 0.41197(15) 0.76269(14) 0.0341(3) Uani d . 1 C
H8' 0.0660 0.4078 0.6884 0.041 Uiso calc R 1 H
C2 0.3659(3) 0.66562(16) 0.77882(15) 0.0403(4) Uani d . 1 C
O1 0.2723(3) 0.61833(14) 0.96167(13) 0.0643(5) Uani d . 1 O
C6 0.2187(3) 0.09874(16) 0.69435(18) 0.0450(4) Uani d . 1 C
H6A 0.3416 0.0942 0.7651 0.054 Uiso calc R 1 H
H6B 0.1631 0.0003 0.6336 0.054 Uiso calc R 1 H
O2 0.3083(2) 0.13662(13) 0.50821(12) 0.0541(4) Uani d . 1 O
C7 0.0236(3) 0.16708(16) 0.75157(16) 0.0402(4) Uani d . 1 C
O3 -0.1584(2) 0.16920(12) 0.64581(12) 0.0486(3) Uani d . 1 O
H3 -0.2073 0.0856 0.5959 0.058 Uiso calc R 1 H
C4 0.4823(3) 0.43198(17) 0.63352(16) 0.0437(4) Uani d . 1 C
H4A 0.3649 0.4266 0.5563 0.052 Uiso calc R 1 H
H4B 0.6114 0.3903 0.6042 0.052 Uiso calc R 1 H
C3 0.5567(3) 0.59060(18) 0.72207(17) 0.0446(4) Uani d . 1 C
H3A 0.6099 0.6436 0.6719 0.054 Uiso calc R 1 H
H3B 0.6841 0.5955 0.7945 0.054 Uiso calc R 1 H
C5 0.3074(3) 0.18707(16) 0.62368(16) 0.0395(4) Uani d . 1 C
C21 0.4623(4) 0.81754(18) 0.8788(2) 0.0564(5) Uani d . 1 C
H21B 0.3424 0.8631 0.9139 0.068 Uiso calc R 1 H
H21C 0.5249 0.8749 0.8361 0.068 Uiso calc R 1 H
H21A 0.5801 0.8099 0.9490 0.068 Uiso calc R 1 H
C71 -0.0632(4) 0.08142(19) 0.8275(2) 0.0560(5) Uani d . 1 C
H71A -0.1826 0.1269 0.8632 0.067 Uiso calc R 1 H
H71B 0.0599 0.0796 0.8979 0.067 Uiso calc R 1 H
H71C -0.1217 -0.0163 0.7691 0.067 Uiso calc R 1 H
C22 0.1742(4) 0.6800(2) 0.6694(2) 0.0561(5) Uani d . 1 C
H22A 0.1123 0.5852 0.6057 0.067 Uiso calc R 1 H
H22B 0.2343 0.7388 0.6271 0.067 Uiso calc R 1 H
H22C 0.0558 0.7248 0.7068 0.067 Uiso calc R 1 H

loop_
_atom_site_aniso_label
_atom_site_aniso_U_11
_atom_site_aniso_U_22
_atom_site_aniso_U_33
_atom_site_aniso_U_12
_atom_site_aniso_U_13
_atom_site_aniso_U_23
C1 0.0415(8) 0.0302(7) 0.0400(8) 0.0019(6) 0.0160(6) 0.0036(6)
C8 0.0461(9) 0.0315(7) 0.0408(8) -0.0001(6) 0.0182(7) 0.0058(6)
C4' 0.0357(7) 0.0312(7) 0.0358(7) 0.0046(6) 0.0125(6) 0.0058(6)
C8' 0.0360(7) 0.0285(7) 0.0343(7) 0.0028(5) 0.0128(6) 0.0041(6)
C2 0.0481(9) 0.0282(7) 0.0397(8) -0.0012(6) 0.0125(7) 0.0055(6)
O1 0.0998(11) 0.0415(7) 0.0467(7) -0.0078(7) 0.0398(7) -0.0023(6)
C6 0.0474(9) 0.0288(7) 0.0563(10) 0.0079(6) 0.0156(8) 0.0098(7)
O2 0.0605(8) 0.0436(7) 0.0462(7) 0.0007(6) 0.0195(6) -0.0030(5)
C7 0.0411(8) 0.0308(7) 0.0462(9) 0.0025(6) 0.0134(7) 0.0088(6)
O3 0.0437(6) 0.0354(6) 0.0546(7) 0.0021(5) 0.0047(5) 0.0054(5)
C4 0.0504(9) 0.0403(8) 0.0427(9) 0.0061(7) 0.0235(7) 0.0096(7)
C3 0.0470(9) 0.0412(9) 0.0465(9) -0.0006(7) 0.0191(7) 0.0128(7)
C5 0.0357(8) 0.0330(7) 0.0449(9) 0.0080(6) 0.0119(6) 0.0056(6)
C21 0.0707(12) 0.0332(8) 0.0575(11) -0.0074(8) 0.0190(9) 0.0061(8)
C71 0.0612(12) 0.0411(9) 0.0677(12) -0.0022(8) 0.0234(9) 0.0183(9)
C22 0.0631(12) 0.0434(9) 0.0597(11) 0.0085(8) 0.0097(9) 0.0188(8)

loop_
_atom_type_symbol
_atom_type_description
_atom_type_scat_dispersion_real
_atom_type_scat_dispersion_imag
_atom_type_scat_source
C C 0.0033 0.0016 'International Tables Vol C Tables 4.2.6.8 and 6.1.1.4'
H H 0.0000 0.0000 'International Tables Vol C Tables 4.2.6.8 and 6.1.1.4'
O O 0.0106 0.0060 'International Tables Vol C Tables 4.2.6.8 and 6.1.1.4'

loop_
_geom_angle_atom_site_label_1
_geom_angle_atom_site_label_2
_geom_angle_atom_site_label_3
_geom_angle
_geom_angle_publ_flag
O1 C1 C8' 121.32(14) y
O1 C1 C2 122.12(14) y
C8' C1 C2 116.48(12) y
C8' C8 C7 111.47(12) y
C8' C8 H8A 109.3 ?
C7 C8 H8A 109.3 ?
C8' C8 H8B 109.3 ?
C7 C8 H8B 109.3 ?
H8A C8 H8B 108.0 ?
C4 C4' C5 114.00(12) ?
C4 C4' C8' 112.03(13) y
C5 C4' C8' 107.69(12) y
C4 C4' H4' 107.6 ?
C5 C4' H4' 107.6 ?
C8' C4' H4' 107.6 ?
C8 C8' C1 112.79(12) y
C8 C8' C4' 111.72(12) ?
C1 C8' C4' 108.38(12) y
C8 C8' H8' 107.9 ?
C1 C8' H8' 107.9 ?
C4' C8' H8' 107.9 ?
C1 C2 C21 110.11(13) ?
C1 C2 C22 109.98(14) ?
C21 C2 C22 108.60(15) y
C1 C2 C3 107.03(13) y
C21 C2 C3 110.11(14) ?
C22 C2 C3 111.01(15) ?
C5 C6 C7 110.42(13) y
C5 C6 H6A 109.6 ?
C7 C6 H6A 109.6 ?
C5 C6 H6B 109.6 ?
C7 C6 H6B 109.6 ?
H6A C6 H6B 108.1 ?
O3 C7 C71 109.78(14) y
O3 C7 C8 105.68(12) ?
C71 C7 C8 111.39(14) ?
O3 C7 C6 108.83(14) ?
C71 C7 C6 111.09(14) ?
C8 C7 C6 109.90(13) y
C7 O3 H3 109.5 ?
C4' C4 C3 110.79(12) y
C4' C4 H4A 109.5 ?
C3 C4 H4A 109.5 ?
C4' C4 H4B 109.5 ?
C3 C4 H4B 109.5 ?
H4A C4 H4B 108.1 ?
C4 C3 C2 113.71(13) y
C4 C3 H3A 108.8 ?
C2 C3 H3A 108.8 ?
C4 C3 H3B 108.8 ?
C2 C3 H3B 108.8 ?
H3A C3 H3B 107.7 ?
O2 C5 C6 122.73(14) y
O2 C5 C4' 122.31(15) y
C6 C5 C4' 114.95(13) y
C2 C21 H21B 109.5 ?
C2 C21 H21C 109.5 ?
H21B C21 H21C 109.5 ?
C2 C21 H21A 109.5 ?
H21B C21 H21A 109.5 ?
H21C C21 H21A 109.5 ?
C7 C71 H71A 109.5 ?
C7 C71 H71B 109.5 ?
H71A C71 H71B 109.5 ?
C7 C71 H71C 109.5 ?
H71A C71 H71C 109.5 ?
H71B C71 H71C 109.5 ?
C2 C22 H22A 109.5 ?
C2 C22 H22B 109.5 ?
H22A C22 H22B 109.5 ?
C2 C22 H22C 109.5 ?
H22A C22 H22C 109.5 ?
H22B C22 H22C 109.5 ?

loop_
_geom_bond_atom_site_label_1
_geom_bond_atom_site_label_2
_geom_bond_distance
_geom_bond_publ_flag
C1 O1 1.2115(19) y
C1 C8' 1.5222(19) y
C1 C2 1.528(2) y
C8 C8' 1.522(2) y
C8 C7 1.528(2) y
C8 H8A 0.9700 ?
C8 H8B 0.9700 ?
C4' C4 1.514(2) y
C4' C5 1.515(2) y
C4' C8' 1.551(2) y
C4' H4' 0.9800 ?
C8' H8' 0.9800 ?
C2 C21 1.528(2) y
C2 C22 1.533(3) y
C2 C3 1.540(2) y
C6 C5 1.500(2) y
C6 C7 1.542(2) y
C6 H6A 0.9700 ?
C6 H6B 0.9700 ?
O2 C5 1.214(2) y
C7 O3 1.429(2) y
C7 C71 1.522(2) y
O3 H3 0.8200 ?
C4 C3 1.524(2) y
C4 H4A 0.9700 ?
C4 H4B 0.9700 ?
C3 H3A 0.9700 ?
C3 H3B 0.9700 ?
C21 H21B 0.9600 ?
C21 H21C 0.9600 ?
C21 H21A 0.9600 ?
C71 H71A 0.9600 ?
C71 H71B 0.9600 ?
C71 H71C 0.9600 ?
C22 H22A 0.9600 ?
C22 H22B 0.9600 ?
C22 H22C 0.9600 ?

loop_
_geom_torsion_atom_site_label_1
_geom_torsion_atom_site_label_2
_geom_torsion_atom_site_label_3
_geom_torsion_atom_site_label_4
_geom_torsion
C7 C8 C8' C1 179.86(13)
C7 C8 C8' C4' -57.76(17)
O1 C1 C8' C8 2.7(2)
C2 C1 C8' C8 179.50(13)
O1 C1 C8' C4' -121.50(18)
C2 C1 C8' C4' 55.28(18)
C4 C4' C8' C8 -178.79(12)
C5 C4' C8' C8 55.08(16)
C4 C4' C8' C1 -53.93(17)
C5 C4' C8' C1 179.94(12)
O1 C1 C2 C21 2.6(2)
C8' C1 C2 C21 -174.15(14)
O1 C1 C2 C22 -117.05(19)
C8' C1 C2 C22 66.21(18)
O1 C1 C2 C3 122.27(18)
C8' C1 C2 C3 -54.48(18)
C8' C8 C7 O3 -61.08(16)
C8' C8 C7 C71 179.74(14)
C8' C8 C7 C6 56.18(18)
C5 C6 C7 O3 60.85(16)
C5 C6 C7 C71 -178.17(14)
C5 C6 C7 C8 -54.43(18)
C5 C4' C4 C3 178.55(13)
C8' C4' C4 C3 55.94(18)
C4' C4 C3 C2 -56.8(2)
C1 C2 C3 C4 53.57(18)
C21 C2 C3 C4 173.24(14)
C22 C2 C3 C4 -66.46(19)
C7 C6 C5 O2 -121.77(17)
C7 C6 C5 C4' 56.76(18)
C4 C4' C5 O2 -2.3(2)
C8' C4' C5 O2 122.70(16)
C4 C4' C5 C6 179.20(13)
C8' C4' C5 C6 -55.84(17)
